data_2002908
loop_
_publ_author_name
'Womersley, M. N.'
'Thomas, P. A.'
'Corker, D. L.'

_publ_section_title
;
 Investigation of the Cs~<i>x~</i>Rb~1{-~<i>x</i>}TiOAsO~4~ Series. I.
 Crystal Structure Analysis and Pseudo-symmetry
;
_journal_issue 5
_journal_name_full 'Acta Crystallographica Section B'
_journal_page_first 635
_journal_page_last 644
_journal_paper_doi 10.1107/S0108768198002985
_journal_volume 54
_journal_year 1998
_chemical_formula_moiety 'Rb1.38 Cs0.62 Ti2 As2 O10 '
_chemical_formula_sum 'As2 Cs0.62 O10 Rb1.38 Ti2'
_chemical_formula_weight 606.02
_chemical_name_systematic
;
Cs(0.31)Rb(0.69)TiOAsO4
;
_space_group_IT_number 33
_symmetry_cell_setting orthorhombic
_symmetry_space_group_name_Hall 'P 2c -2n'
_symmetry_space_group_name_H-M 'P n a 21'
_audit_creation_method CRYSTALS
_cell_angle_alpha 90.0
_cell_angle_beta 90.0
_cell_angle_gamma 90.0
_cell_formula_units_Z 4
_cell_length_a 13.330(2)
_cell_length_b 6.7181(9)
_cell_length_c 10.7620(10)
_cell_measurement_reflns_used 105
_cell_measurement_temperature 293
_cell_measurement_theta_max 40
_cell_measurement_theta_min 35
_cell_volume 963.8(2)
_computing_cell_refinement 'DIF4 (Stoe & Cie, 1988a)'
_computing_data_collection 'DIF4 (Stoe & Cie, 1988a)'
_computing_data_reduction 'REDU (Stoe & Cie, 1988b)'
_computing_molecular_graphics
;
 CAMERON (Watkin, Prout & Pearce,  1996)
;
_computing_publication_material
;
CRYSTALS Issue 10 (Watkin, Prout, Carruthers & Betteridge, 1996)
;
_computing_structure_refinement
;
CRYSTALS Issue 10 (Watkin, Prout, Carruthers & Betteridge, 1996)
;
_computing_structure_solution
;
CRYSTALS Issue 10 (Watkin, Prout, Carruthers & Betteridge, 1996)
;
_diffrn_ambient_temperature 293
_diffrn_measurement_device_type ' Stoe Stadi-4 '
_diffrn_radiation_monochromator graphite
_diffrn_radiation_type 'Mo K\a'
_diffrn_radiation_wavelength 0.71073
_diffrn_reflns_av_R_equivalents 0.047
_diffrn_reflns_limit_h_max 21
_diffrn_reflns_limit_h_min -21
_diffrn_reflns_limit_k_max 10
_diffrn_reflns_limit_k_min -10
_diffrn_reflns_limit_l_max 17
_diffrn_reflns_limit_l_min -17
_diffrn_reflns_number 9737
_diffrn_reflns_theta_max 35.00
_diffrn_reflns_theta_min 1.50
_diffrn_standards_decay_% 0
_diffrn_standards_interval_count 80
_diffrn_standards_interval_time 60
_diffrn_standards_number 3
_exptl_absorpt_coefficient_mu 17.52
_exptl_absorpt_correction_T_max 0.0840
_exptl_absorpt_correction_T_min 0.0459
_exptl_absorpt_correction_type sphere
_exptl_crystal_colour 'Colourless '
_exptl_crystal_density_diffrn 4.18
_exptl_crystal_description 'sphere '
_exptl_crystal_F_000 1095.67
_exptl_crystal_size_rad 0.125(2)
_refine_diff_density_max 2.52
_refine_diff_density_min -1.77
_refine_ls_abs_structure_details 'Flack H D (1983), Acta Cryst. A39, 876-881'
_refine_ls_abs_structure_Flack 0.00(2)
_refine_ls_extinction_coef 35.1(2)
_refine_ls_extinction_method 'Larsen (1970)'
_refine_ls_goodness_of_fit_obs 1.0882
_refine_ls_matrix_type full
_refine_ls_number_parameters 155
_refine_ls_number_reflns 2353
_refine_ls_R_factor_obs 0.0375
_refine_ls_shift/esd_max 0.035656
_refine_ls_structure_factor_coef F
_refine_ls_weighting_details "'Robust resistant' with four terms"
_refine_ls_weighting_scheme calc
_refine_ls_wR_factor_obs 0.0425
_reflns_number_observed 2353
_reflns_number_total 4252
_reflns_observed_criterion I>3.00\s(I)
_cod_data_source_file an0545.cif
_cod_data_source_block C31RTA
_cod_depositor_comments
;
The following automatic conversions were performed:

'_exptl_absorpt_correction_type' tag value 'spherical' was replaced
with 'sphere' value.

Automatic conversion script
Id: cif_fix_values 1646 2011-03-28 12:23:43Z adriana 
;
_cod_original_cell_volume 963.8(4)
_cod_original_sg_symbol_H-M 'P n a 21 '
_cod_original_formula_sum 'As2 Cs0.62 O10 Rb1.38 Ti2 '
_cod_database_code 2002908

loop_
_symmetry_equiv_pos_as_xyz
x,y,z
-x+1/2,y+1/2,z+1/2
x+1/2,-y+1/2,z
-x,-y,z+1/2

loop_
_atom_site_aniso_label
_atom_site_aniso_U_11
_atom_site_aniso_U_22
_atom_site_aniso_U_33
_atom_site_aniso_U_12
_atom_site_aniso_U_13
_atom_site_aniso_U_23
Rb1 0.0227(5) 0.0104(4) 0.0431(7) 0.0039(3) 0.0110(4) 0.0059(4)
Rb2 0.0119(3) 0.0163(3) 0.0285(4) 0.0037(3) 0.0014(3) 0.0036(3)
Cs1 0.0227(5) 0.0104(4) 0.0431(7) 0.0039(3) 0.0110(4) 0.0059(4)
Cs2 0.0119(3) 0.0163(3) 0.0285(4) 0.0037(3) 0.0014(3) 0.0036(3)
Ti1 0.0063(4) 0.0073(5) 0.0050(5) -0.0001(6) -0.0003(4) 0.0011(5)
Ti2 0.0068(4) 0.0081(5) 0.0068(5) 0.0002(4) 0.0004(5) -0.0004(5)
As1 0.0050(3) 0.0067(3) 0.0072(3) -0.0002(4) -0.0007(2) 0.0001(4)
As2 0.0073(3) 0.0055(3) 0.0070(3) -0.0003(4) 0.0000(4) -0.0005(3)
O1 0.010(3) 0.020(4) 0.009(3) -0.008(3) -0.006(2) 0.011(3)
O2 0.015(3) 0.011(3) 0.013(3) 0.001(3) -0.001(2) -0.001(2)
O3 0.008(3) 0.010(3) 0.018(3) 0.000(2) 0.002(2) 0.003(3)
O4 0.004(2) 0.007(2) 0.011(3) 0.000(2) -0.004(2) 0.003(2)
O5 0.014(3) 0.011(3) 0.006(3) 0.001(2) -0.001(2) -0.003(2)
O6 0.009(3) 0.009(3) 0.011(3) 0.001(2) 0.002(2) 0.002(2)
O7 0.015(3) 0.004(2) 0.011(3) 0.003(3) 0.001(2) 0.003(2)
O8 0.015(3) 0.011(3) 0.025(4) -0.005(3) -0.011(3) 0.000(3)
O9 0.012(3) 0.012(3) 0.008(3) 0.004(3) -0.002(2) -0.002(2)
O10 0.014(3) 0.015(3) 0.008(3) 0.003(3) 0.006(2) 0.006(2)

loop_
_atom_site_label
_atom_site_fract_x
_atom_site_fract_y
_atom_site_fract_z
_atom_site_U_iso_or_equiv
_atom_site_thermal_displace_type
_atom_site_occupancy
Rb1 0.38260(8) 0.78070(10) 0.32770(10) 0.0254 Uani 0.850(10)
Rb2 0.10799(5) 0.68810(10) 0.07829(9) 0.0189 Uani 0.530(10)
Cs1 0.38260(8) 0.78070(10) 0.32770(10) 0.0254 Uani 0.150(10)
Cs2 0.10799(5) 0.68810(10) 0.07829(9) 0.0189 Uani 0.470(10)
Ti1 0.37325(9) 0.4994(3) 0.9956(2) 0.0062 Uani 1.0000
Ti2 0.25110(10) 0.2649(2) 0.2484(2) 0.0072 Uani 1.0000
As1 0.50126(8) 0.32800(10) 0.25400(10) 0.0063 Uani 1.0000
As2 0.18000(5) 0.5001(2) 0.50810(10) 0.0066 Uani 1.0000
O1 0.4887(6) 0.4800(10) 0.1335(6) 0.0132 Uani 1.0000
O2 0.9863(6) 0.9670(10) 0.8842(6) 0.0129 Uani 1.0000
O3 0.3987(5) 0.1870(10) 0.2795(7) 0.0122 Uani 1.0000
O4 0.8977(5) 0.6812(9) 0.7370(6) 0.0072 Uani 1.0000
O5 0.7159(6) 0.5550(10) 0.6380(6) 0.0101 Uani 1.0000
O6 0.2195(5) 0.0510(10) 0.3872(6) 0.0096 Uani 1.0000
O7 0.1113(5) 0.2956(9) 0.5435(6) 0.0100 Uani 1.0000
O8 0.6072(6) 0.8020(10) 0.4737(8) 0.0168 Uani 1.0000
O9 0.2553(6) 0.5400(10) 0.6320(6) 0.0108 Uani 1.0000
O10 0.7595(6) 0.0480(10) 0.3908(6) 0.0124 Uani 1.0000

loop_
_atom_type_symbol
_atom_type_scat_dispersion_real
_atom_type_scat_dispersion_imag
_atom_type_scat_source
'Rb  ' -0.9393 2.9676 International_Tables_Vol_IV_Table_2.2B
'Cs  ' -0.3680 2.1192 International_Tables_Vol_IV_Table_2.2B
'Ti  ' 0.2776 0.4457 International_Tables_Vol_IV_Table_2.2B
'As  ' 0.0499 2.0058 International_Tables_Vol_IV_Table_2.2B
'O   ' 0.0106 0.0060 International_Tables_Vol_IV_Table_2.2B

loop_
_geom_angle_atom_site_label_1
_geom_angle_atom_site_label_2
_geom_angle_atom_site_label_3
_geom_angle_site_symmetry_1
_geom_angle_site_symmetry_2
_geom_angle_site_symmetry_3
_geom_angle
_geom_angle_publ_flag
O1 Ti1 O2 1_556 . 3_465 82.9(2) no
O1 Ti1 O5 1_556 . 4_665 83.3(3) no
O2 Ti1 O5 3_465 . 4_665 165.8(3) no
O1 Ti1 O6 1_556 . 2_555 171.8(3) no
O2 Ti1 O6 3_465 . 2_555 96.6(3) no
O5 Ti1 O6 4_665 . 2_555 97.5(3) no
O1 Ti1 O7 1_556 . 2_555 79.2(3) no
O2 Ti1 O7 3_465 . 2_555 88.0(3) no
O5 Ti1 O7 4_665 . 2_555 92.6(3) no
O6 Ti1 O7 2_555 . 2_555 92.6(3) no
O1 Ti1 O8 1_556 . 4_665 86.0(3) no
O2 Ti1 O8 3_465 . 4_665 86.9(3) no
O5 Ti1 O8 4_665 . 4_665 89.0(3) no
O6 Ti1 O8 2_555 . 4_665 102.2(4) no
O7 Ti1 O8 2_555 . 4_665 164.8(3) no
O3 Ti2 O4 . . 4_664 172.6(3) no
O3 Ti2 O5 . . 4_664 92.7(3) no
O4 Ti2 O5 4_664 . 4_664 94.7(3) no
O3 Ti2 O6 . . . 84.4(3) no
O4 Ti2 O6 4_664 . . 88.2(3) no
O5 Ti2 O6 4_664 . . 176.6(4) no
O3 Ti2 O9 . . 2_544 87.1(3) no
O4 Ti2 O9 4_664 . 2_544 93.2(3) no
O5 Ti2 O9 4_664 . 2_544 96.2(3) no
O6 Ti2 O9 . . 2_544 85.4(3) no
O3 Ti2 O10 . . 3_455 89.0(3) no
O4 Ti2 O10 4_664 . 3_455 89.4(3) no
O5 Ti2 O10 4_664 . 3_455 94.3(3) no
O6 Ti2 O10 . . 3_455 83.9(3) no
O9 Ti2 O10 2_544 . 3_455 169.0(4) no
O1 As1 O2 . . 2_644 108.5(3) no
O1 As1 O3 . . . 113.1(4) no
O2 As1 O3 2_644 . . 104.8(4) no
O1 As1 O4 . . 2_644 111.0(4) no
O2 As1 O4 2_644 . 2_644 109.6(4) no
O3 As1 O4 . . 2_644 109.7(3) no
O7 As2 O8 . . 3_465 112.2(3) no
O7 As2 O9 . . . 105.8(4) no
O8 As2 O9 3_465 . . 112.9(4) no
O7 As2 O10 . . 3_455 110.6(4) no
O8 As2 O10 3_465 . 3_455 110.5(4) no
O9 As2 O10 . . 3_455 104.4(3) no
Ti1 O1 As1 1_554 . . 130.6(4) no
Ti1 O2 As1 3_565 . 2_655 130.7(5) no
Ti2 O3 As1 . . . 127.1(4) no
Ti2 O4 As1 4_665 . 2_655 132.5(4) no
Ti1 O5 Ti2 4_664 . 4_665 143.8(5) no
Ti1 O6 Ti2 2_544 . . 138.9(4) no
Ti1 O7 As2 2_544 . . 132.2(4) no
Ti1 O8 As2 4_664 . 3_565 132.7(4) no
Ti2 O9 As2 2_555 . . 126.9(4) no
Ti2 O10 As2 3_555 . 3_555 131.9(5) no

loop_
_geom_bond_atom_site_label_1
_geom_bond_atom_site_label_2
_geom_bond_site_symmetry_1
_geom_bond_site_symmetry_2
_geom_bond_distance
_geom_bond_publ_flag
Ti1 O1 . 1_556 2.142(7) no
Ti1 O2 . 3_465 1.938(8) no
Ti1 O5 . 4_665 1.974(7) no
Ti1 O6 . 2_555 1.735(7) no
Ti1 O7 . 2_555 2.066(6) no
Ti1 O8 . 4_665 2.056(7) no
Ti2 O3 . . 2.063(7) no
Ti2 O4 . 4_664 2.020(6) no
Ti2 O5 . 4_664 1.751(7) no
Ti2 O6 . . 2.113(7) no
Ti2 O9 . 2_544 1.963(7) no
Ti2 O10 . 3_455 1.983(7) no
As1 O1 . . 1.661(7) no
As1 O2 . 2_644 1.692(7) no
As1 O3 . . 1.687(7) no
As1 O4 . 2_644 1.680(6) no
As2 O7 . . 1.694(7) no
As2 O8 . 3_465 1.686(7) no
As2 O9 . . 1.691(7) no
As2 O10 . 3_455 1.680(7) no
